data_4130314
loop_
_publ_author_name
'Borrajo-Calleja, Gustavo M'
'Bizet, Vincent'
'Mazet, Cl\'ement'

_publ_section_title
;
 Palladium-Catalyzed Enantioselective Intermolecular Carboetherification
 of Dihydrofurans.
;
_journal_issue 12
_journal_name_full 'Journal of the American Chemical Society'
_journal_page_first 4014
_journal_page_last 4017
_journal_paper_doi 10.1021/jacs.6b02158
_journal_volume 138
_journal_year 2016
_chemical_absolute_configuration ad
_chemical_formula_moiety 'C10 H8 F2 O2'
_chemical_formula_sum 'C10 H8 F2 O2'
_chemical_formula_weight 198.16
_space_group_crystal_system triclinic
_space_group_IT_number 1
_space_group_name_Hall 'P 1'
_space_group_name_H-M_alt 'P 1'
_atom_sites_solution_hydrogens geom
_atom_sites_solution_primary direct
_audit_creation_date 2016-02-26
_audit_creation_method
;
Olex2 1.2
(compiled 2016.02.19 svn.r3266 for OlexSys, GUI svn.r5155)
;
_cell_angle_alpha 71.243(16)
_cell_angle_beta 75.321(16)
_cell_angle_gamma 76.523(18)
_cell_formula_units_Z 2
_cell_length_a 5.4814(12)
_cell_length_b 8.5363(17)
_cell_length_c 10.1397(17)
_cell_measurement_reflns_used 4838
_cell_measurement_temperature 180.1(2)
_cell_measurement_theta_max 76.2660
_cell_measurement_theta_min 8.4730
_cell_volume 428.59(15)
_computing_cell_refinement
;
CrysAlisPro, Agilent Technologies,
Version 1.171.37.35 (release 13-08-2014 CrysAlis171 .NET)
(compiled Aug 13 2014,18:06:01)
;
_computing_data_collection
;
CrysAlisPro, Agilent Technologies,
Version 1.171.37.35 (release 13-08-2014 CrysAlis171 .NET)
(compiled Aug 13 2014,18:06:01)
;
_computing_data_reduction
;
CrysAlisPro, Agilent Technologies,
Version 1.171.37.35 (release 13-08-2014 CrysAlis171 .NET)
(compiled Aug 13 2014,18:06:01)
;
_computing_molecular_graphics 'Olex2 (Dolomanov et al., 2009)'
_computing_publication_material 'Olex2 (Dolomanov et al., 2009)'
_computing_structure_refinement 'ShelXL (Sheldrick, 2015)'
_computing_structure_solution 'SIR2004 (Burla et al., 2007)'
_diffrn_ambient_environment N~2~
_diffrn_ambient_temperature 180.1(2)
_diffrn_detector 'CCD plate'
_diffrn_detector_area_resol_mean 10.4679
_diffrn_detector_type Atlas
_diffrn_measured_fraction_theta_full 0.999
_diffrn_measured_fraction_theta_max 0.992
_diffrn_measurement_details
;
#__ type_ start__ end____ width___ exp.time_
  1 omega  -12.00   34.00   1.0000    3.0000
omega____ theta____ kappa____ phi______ frames
    -      -38.9365   57.0000   30.0000 46

#__ type_ start__ end____ width___ exp.time_
  2 omega   -4.00   21.00   1.0000    3.0000
omega____ theta____ kappa____ phi______ frames
    -       38.9365   94.0000  -71.8154 25

#__ type_ start__ end____ width___ exp.time_
  3 omega   80.00  178.00   1.0000   15.0000
omega____ theta____ kappa____ phi______ frames
    -      116.0000   77.0000  -30.0000 98

#__ type_ start__ end____ width___ exp.time_
  4 omega  132.00  159.00   1.0000   15.0000
omega____ theta____ kappa____ phi______ frames
    -      116.0000   61.0000 -150.0000 27

#__ type_ start__ end____ width___ exp.time_
  5 omega  112.00  150.00   1.0000   15.0000
omega____ theta____ kappa____ phi______ frames
    -      116.0000   77.0000  -60.0000 38

#__ type_ start__ end____ width___ exp.time_
  6 omega  108.00  135.00   1.0000   15.0000
omega____ theta____ kappa____ phi______ frames
    -      116.0000   77.0000    0.0000 27

#__ type_ start__ end____ width___ exp.time_
  7 omega  115.00  153.00   1.0000   15.0000
omega____ theta____ kappa____ phi______ frames
    -      116.0000   45.0000   30.0000 38

#__ type_ start__ end____ width___ exp.time_
  8 omega  109.00  136.00   1.0000   15.0000
omega____ theta____ kappa____ phi______ frames
    -      116.0000   77.0000   60.0000 27

#__ type_ start__ end____ width___ exp.time_
  9 omega  124.00  151.00   1.0000   15.0000
omega____ theta____ kappa____ phi______ frames
    -      116.0000   45.0000  120.0000 27

#__ type_ start__ end____ width___ exp.time_
 10 omega  114.00  177.00   1.0000   15.0000
omega____ theta____ kappa____ phi______ frames
    -      116.0000   77.0000  150.0000 63

#__ type_ start__ end____ width___ exp.time_
 11 omega  100.00  171.00   1.0000   15.0000
omega____ theta____ kappa____ phi______ frames
    -      116.0000  111.0000   60.0000 71

#__ type_ start__ end____ width___ exp.time_
 12 omega   85.00  111.00   1.0000   15.0000
omega____ theta____ kappa____ phi______ frames
    -      116.0000   45.0000   60.0000 26

#__ type_ start__ end____ width___ exp.time_
 13 omega   85.00  112.00   1.0000   15.0000
omega____ theta____ kappa____ phi______ frames
    -      116.0000   45.0000   30.0000 27

#__ type_ start__ end____ width___ exp.time_
 14 omega   85.00  111.00   1.0000   15.0000
omega____ theta____ kappa____ phi______ frames
    -      116.0000   45.0000    0.0000 26

#__ type_ start__ end____ width___ exp.time_
 15 omega   83.00  109.00   1.0000   15.0000
omega____ theta____ kappa____ phi______ frames
    -      116.0000   61.0000    0.0000 26

#__ type_ start__ end____ width___ exp.time_
 16 omega   83.00  144.00   1.0000   15.0000
omega____ theta____ kappa____ phi______ frames
    -      116.0000   61.0000   30.0000 61

#__ type_ start__ end____ width___ exp.time_
 17 omega   85.00  111.00   1.0000   15.0000
omega____ theta____ kappa____ phi______ frames
    -      116.0000   45.0000  120.0000 26

#__ type_ start__ end____ width___ exp.time_
 18 omega   83.00  109.00   1.0000   15.0000
omega____ theta____ kappa____ phi______ frames
    -      116.0000   61.0000  150.0000 26

#__ type_ start__ end____ width___ exp.time_
 19 omega   83.00  109.00   1.0000   15.0000
omega____ theta____ kappa____ phi______ frames
    -      116.0000   61.0000  120.0000 26

#__ type_ start__ end____ width___ exp.time_
 20 omega   85.00  111.00   1.0000   15.0000
omega____ theta____ kappa____ phi______ frames
    -      116.0000   45.0000  150.0000 26

#__ type_ start__ end____ width___ exp.time_
 21 omega   80.00  178.00   1.0000   15.0000
omega____ theta____ kappa____ phi______ frames
    -      116.0000   77.0000  120.0000 98

#__ type_ start__ end____ width___ exp.time_
 22 omega   86.00  111.00   1.0000   15.0000
omega____ theta____ kappa____ phi______ frames
    -      116.0000   45.0000  -60.0000 25

#__ type_ start__ end____ width___ exp.time_
 23 omega   83.00  111.00   1.0000   15.0000
omega____ theta____ kappa____ phi______ frames
    -      116.0000   61.0000  -30.0000 28

#__ type_ start__ end____ width___ exp.time_
 24 omega   87.00  114.00   1.0000   15.0000
omega____ theta____ kappa____ phi______ frames
    -      116.0000   45.0000 -150.0000 27

#__ type_ start__ end____ width___ exp.time_
 25 omega   83.00  111.00   1.0000   15.0000
omega____ theta____ kappa____ phi______ frames
    -      116.0000   61.0000 -180.0000 28

#__ type_ start__ end____ width___ exp.time_
 26 omega   85.00  111.00   1.0000   15.0000
omega____ theta____ kappa____ phi______ frames
    -      116.0000   45.0000 -180.0000 26

#__ type_ start__ end____ width___ exp.time_
 27 omega   80.00  162.00   1.0000   15.0000
omega____ theta____ kappa____ phi______ frames
    -      116.0000   77.0000 -120.0000 82

#__ type_ start__ end____ width___ exp.time_
 28 omega   83.00  110.00   1.0000   15.0000
omega____ theta____ kappa____ phi______ frames
    -      116.0000   61.0000 -150.0000 27

#__ type_ start__ end____ width___ exp.time_
 29 omega   83.00  147.00   1.0000   15.0000
omega____ theta____ kappa____ phi______ frames
    -      116.0000   61.0000 -120.0000 64

#__ type_ start__ end____ width___ exp.time_
 30 omega   80.00  177.00   1.0000   15.0000
omega____ theta____ kappa____ phi______ frames
    -      116.0000   77.0000  -90.0000 97

#__ type_ start__ end____ width___ exp.time_
 31 omega   83.00  112.00   1.0000   15.0000
omega____ theta____ kappa____ phi______ frames
    -      116.0000   61.0000   60.0000 29

#__ type_ start__ end____ width___ exp.time_
 32 omega   80.00  175.00   1.0000   15.0000
omega____ theta____ kappa____ phi______ frames
    -      116.0000   77.0000   30.0000 95

#__ type_ start__ end____ width___ exp.time_
 33 omega   83.00  109.00   1.0000   15.0000
omega____ theta____ kappa____ phi______ frames
    -      116.0000   61.0000   90.0000 26

#__ type_ start__ end____ width___ exp.time_
 34 omega   80.00  106.00   1.0000   15.0000
omega____ theta____ kappa____ phi______ frames
    -      116.0000   77.0000  150.0000 26

#__ type_ start__ end____ width___ exp.time_
 35 omega   80.00  106.00   1.0000   15.0000
omega____ theta____ kappa____ phi______ frames
    -      116.0000   77.0000   90.0000 26

#__ type_ start__ end____ width___ exp.time_
 36 omega   80.00  106.00   1.0000   15.0000
omega____ theta____ kappa____ phi______ frames
    -      116.0000   77.0000   60.0000 26

#__ type_ start__ end____ width___ exp.time_
 37 omega   80.00  106.00   1.0000   15.0000
omega____ theta____ kappa____ phi______ frames
    -      116.0000   77.0000    0.0000 26

#__ type_ start__ end____ width___ exp.time_
 38 omega   80.00  106.00   1.0000   15.0000
omega____ theta____ kappa____ phi______ frames
    -      116.0000   77.0000  -60.0000 26

#__ type_ start__ end____ width___ exp.time_
 39 omega   83.00  109.00   1.0000   15.0000
omega____ theta____ kappa____ phi______ frames
    -      116.0000   61.0000  -60.0000 26

#__ type_ start__ end____ width___ exp.time_
 40 omega   83.00  109.00   1.0000   15.0000
omega____ theta____ kappa____ phi______ frames
    -      116.0000   61.0000  -90.0000 26

#__ type_ start__ end____ width___ exp.time_
 41 omega   80.00  110.00   1.0000   15.0000
omega____ theta____ kappa____ phi______ frames
    -      116.0000   77.0000 -150.0000 30

#__ type_ start__ end____ width___ exp.time_
 42 omega   80.00  176.00   1.0000   15.0000
omega____ theta____ kappa____ phi______ frames
    -      116.0000   77.0000 -180.0000 96

#__ type_ start__ end____ width___ exp.time_
 43 omega   29.00  109.00   1.0000   15.0000
omega____ theta____ kappa____ phi______ frames
    -      116.0000  -94.0000 -120.0000 80

#__ type_ start__ end____ width___ exp.time_
 44 omega   89.00  130.00   1.0000    3.0000
omega____ theta____ kappa____ phi______ frames
    -       38.9365 -178.0000  -90.0000 41

#__ type_ start__ end____ width___ exp.time_
 45 omega   67.00  124.00   1.0000   15.0000
omega____ theta____ kappa____ phi______ frames
    -      116.0000 -129.0000   71.2439 57

#__ type_ start__ end____ width___ exp.time_
 46 omega   40.00  114.00   1.0000   15.0000
omega____ theta____ kappa____ phi______ frames
    -      116.0000 -111.0000  150.0000 74

#__ type_ start__ end____ width___ exp.time_
 47 omega   29.00   84.00   1.0000   15.0000
omega____ theta____ kappa____ phi______ frames
    -      116.0000  -94.0000   90.0000 55

#__ type_ start__ end____ width___ exp.time_
 48 omega   29.00   91.00   1.0000   15.0000
omega____ theta____ kappa____ phi______ frames
    -      116.0000  -94.0000  -30.0000 62

#__ type_ start__ end____ width___ exp.time_
 49 omega   29.00  103.00   1.0000   15.0000
omega____ theta____ kappa____ phi______ frames
    -      116.0000  -94.0000 -180.0000 74

#__ type_ start__ end____ width___ exp.time_
 50 omega   78.00  104.00   1.0000   15.0000
omega____ theta____ kappa____ phi______ frames
    -      116.0000   30.0000  120.0000 26

#__ type_ start__ end____ width___ exp.time_
 51 omega  -41.00   -3.00   1.0000    3.0000
omega____ theta____ kappa____ phi______ frames
    -      -38.9365  -77.0000   60.0000 38

#__ type_ start__ end____ width___ exp.time_
 52 omega  -59.00   -6.00   1.0000    3.0000
omega____ theta____ kappa____ phi______ frames
    -      -38.9365  -77.0000  -60.0000 53

#__ type_ start__ end____ width___ exp.time_
 53 omega  -67.00   -6.00   1.0000    3.0000
omega____ theta____ kappa____ phi______ frames
    -      -38.9365  -57.0000    0.0000 61

#__ type_ start__ end____ width___ exp.time_
 54 omega  -60.00   -6.00   1.0000    3.0000
omega____ theta____ kappa____ phi______ frames
    -      -38.9365  -57.0000   90.0000 54

#__ type_ start__ end____ width___ exp.time_
 55 omega  -70.00   35.00   1.0000    3.0000
omega____ theta____ kappa____ phi______ frames
    -      -38.9365   38.0000  150.0000 105

#__ type_ start__ end____ width___ exp.time_
 56 omega  -65.00  -38.00   1.0000    3.0000
omega____ theta____ kappa____ phi______ frames
    -      -38.9365   57.0000   30.0000 27

#__ type_ start__ end____ width___ exp.time_
 57 omega -117.00  -71.00   1.0000    3.0000
omega____ theta____ kappa____ phi______ frames
    -      -38.9365  -57.0000    0.0000 46

#__ type_ start__ end____ width___ exp.time_
 58 omega  -95.00  -34.00   1.0000    3.0000
omega____ theta____ kappa____ phi______ frames
    -      -38.9365  178.0000 -180.0000 61

#__ type_ start__ end____ width___ exp.time_
 59 omega -130.00  -48.00   1.0000    3.0000
omega____ theta____ kappa____ phi______ frames
    -      -38.9365  178.0000  -90.0000 82

#__ type_ start__ end____ width___ exp.time_
 60 omega -130.00  -48.00   1.0000    3.0000
omega____ theta____ kappa____ phi______ frames
    -      -38.9365  178.0000   90.0000 82

#__ type_ start__ end____ width___ exp.time_
 61 omega -106.00   -7.00   1.0000    3.0000
omega____ theta____ kappa____ phi______ frames
    -      -38.9365  -57.0000 -120.0000 99

#__ type_ start__ end____ width___ exp.time_
 62 omega -103.00  -75.00   1.0000    3.0000
omega____ theta____ kappa____ phi______ frames
    -      -38.9365  -77.0000  -60.0000 28

#__ type_ start__ end____ width___ exp.time_
 63 omega -123.00  -48.00   1.0000    3.0000
omega____ theta____ kappa____ phi______ frames
    -      -38.9365  -77.0000   60.0000 75

#__ type_ start__ end____ width___ exp.time_
 64 omega -102.00  -62.00   1.0000    3.0000
omega____ theta____ kappa____ phi______ frames
    -      -38.9365  -57.0000   90.0000 40

#__ type_ start__ end____ width___ exp.time_
 65 omega -123.00   -4.00   1.0000    3.0000
omega____ theta____ kappa____ phi______ frames
    -      -38.9365  -77.0000 -180.0000 119

#__ type_ start__ end____ width___ exp.time_
 66 omega  -63.00  -38.00   1.0000    3.0000
omega____ theta____ kappa____ phi______ frames
    -      -38.9365  109.0000   43.0000 25

#__ type_ start__ end____ width___ exp.time_
 67 omega    9.00   34.00   1.0000    3.0000
omega____ theta____ kappa____ phi______ frames
    -       48.0000   86.0000  171.2039 25

#__ type_ start__ end____ width___ exp.time_
 68 omega   19.00   44.00   1.0000    3.0000
omega____ theta____ kappa____ phi______ frames
    -       56.0000   82.0000   64.2202 25

#__ type_ start__ end____ width___ exp.time_
 69 omega   19.00   44.00   1.0000    3.0000
omega____ theta____ kappa____ phi______ frames
    -       56.0000   80.0000  -74.8491 25

#__ type_ start__ end____ width___ exp.time_
 70 omega   19.00   45.00   1.0000    3.0000
omega____ theta____ kappa____ phi______ frames
    -       56.0000   82.0000  -49.8976 26

#__ type_ start__ end____ width___ exp.time_
 71 omega   32.00   67.00   1.0000    3.0000
omega____ theta____ kappa____ phi______ frames
    -       68.0000   77.0000   59.8029 35

#__ type_ start__ end____ width___ exp.time_
 72 omega   32.00   60.00   1.0000    3.0000
omega____ theta____ kappa____ phi______ frames
    -       68.0000   75.0000 -165.0388 28

#__ type_ start__ end____ width___ exp.time_
 73 omega   32.00   73.00   1.0000    3.0000
omega____ theta____ kappa____ phi______ frames
    -       68.0000   76.0000    9.1042 41

#__ type_ start__ end____ width___ exp.time_
 74 omega   33.00   62.00   1.0000    3.0000
omega____ theta____ kappa____ phi______ frames
    -       68.0000   76.0000 -128.4477 29

#__ type_ start__ end____ width___ exp.time_
 75 omega   33.00   67.00   1.0000    3.0000
omega____ theta____ kappa____ phi______ frames
    -       68.0000   75.0000  140.6993 34

#__ type_ start__ end____ width___ exp.time_
 76 omega   36.00   83.00   1.0000    3.0000
omega____ theta____ kappa____ phi______ frames
    -       72.0000   77.0000  110.5334 47

#__ type_ start__ end____ width___ exp.time_
 77 omega   36.00   70.00   1.0000    3.0000
omega____ theta____ kappa____ phi______ frames
    -       72.0000   77.0000  -66.4022 34

#__ type_ start__ end____ width___ exp.time_
 78 omega   49.00   86.00   1.0000   15.0000
omega____ theta____ kappa____ phi______ frames
    -       84.0000   73.0000  -32.4497 37
;
_diffrn_measurement_device 'four-circle diffractometer'
_diffrn_measurement_device_type 'SuperNova, Dual, Cu at zero, Atlas'
_diffrn_measurement_method '\w scans'
_diffrn_orient_matrix_UB_11 0.0423326000
_diffrn_orient_matrix_UB_12 -0.1926148000
_diffrn_orient_matrix_UB_13 0.0352093000
_diffrn_orient_matrix_UB_21 0.2195688000
_diffrn_orient_matrix_UB_22 -0.0127768000
_diffrn_orient_matrix_UB_23 0.0746189000
_diffrn_orient_matrix_UB_31 -0.1925543000
_diffrn_orient_matrix_UB_32 -0.0076628000
_diffrn_orient_matrix_UB_33 0.1413242000
_diffrn_radiation_monochromator mirror
_diffrn_radiation_probe x-ray
_diffrn_radiation_type CuK\a
_diffrn_radiation_wavelength 1.5418
_diffrn_reflns_av_unetI/netI 0.0053
_diffrn_reflns_Laue_measured_fraction_full 0.999
_diffrn_reflns_Laue_measured_fraction_max 0.992
_diffrn_reflns_limit_h_max 6
_diffrn_reflns_limit_h_min -6
_diffrn_reflns_limit_k_max 10
_diffrn_reflns_limit_k_min -10
_diffrn_reflns_limit_l_max 12
_diffrn_reflns_limit_l_min -12
_diffrn_reflns_number 3423
_diffrn_reflns_point_group_measured_fraction_full 0.773
_diffrn_reflns_point_group_measured_fraction_max 0.755
_diffrn_reflns_theta_full 67.680
_diffrn_reflns_theta_max 76.204
_diffrn_reflns_theta_min 4.695
_diffrn_source 'sealed X-ray tube'
_diffrn_source_type 'SuperNova (Cu) X-ray Source'
_exptl_absorpt_coefficient_mu 1.170
_exptl_absorpt_correction_T_max 1.00000
_exptl_absorpt_correction_T_min 0.97226
_exptl_absorpt_correction_type multi-scan
_exptl_absorpt_process_details
;
CrysAlisPro, Agilent Technologies,
Version 1.171.37.35 (release 13-08-2014 CrysAlis171 .NET)
(compiled Aug 13 2014,18:06:01)
Empirical absorption correction using spherical harmonics,
 implemented in SCALE3 ABSPACK scaling algorithm.
Empirical absorption correction using spherical harmonics,
 implemented in SCALE3 ABSPACK scaling algorithm.
;
_exptl_crystal_colour colourless
_exptl_crystal_colour_primary colourless
_exptl_crystal_density_diffrn 1.536
_exptl_crystal_description plate
_exptl_crystal_F_000 204
_exptl_crystal_size_max 0.6143
_exptl_crystal_size_mid 0.2488
_exptl_crystal_size_min 0.1202
_refine_diff_density_max 0.235
_refine_diff_density_min -0.184
_refine_diff_density_rms 0.045
_refine_ls_abs_structure_details
;
Non-merohedral 
twinned data. The flack parameter was refined on
each individual twin component.
;
_refine_ls_abs_structure_Flack -0.03(13)
_refine_ls_extinction_method none
_refine_ls_goodness_of_fit_ref 1.074
_refine_ls_hydrogen_treatment constr
_refine_ls_matrix_type full
_refine_ls_number_parameters 254
_refine_ls_number_reflns 3423
_refine_ls_number_restraints 3
_refine_ls_restrained_S_all 1.074
_refine_ls_R_factor_all 0.0440
_refine_ls_R_factor_gt 0.0432
_refine_ls_shift/su_max 0.000
_refine_ls_shift/su_mean 0.000
_refine_ls_structure_factor_coef Fsqd
_refine_ls_weighting_details 'w=1/[\s^2^(Fo^2^)+(0.0865P)^2^+0.0434P] where P=(Fo^2^+2Fc^2^)/3'
_refine_ls_weighting_scheme calc
_refine_ls_wR_factor_gt 0.1188
_refine_ls_wR_factor_ref 0.1205
_reflns_Friedel_coverage 0.523
_reflns_Friedel_fraction_full 0.546
_reflns_Friedel_fraction_max 0.519
_reflns_number_gt 3359
_reflns_number_total 3423
_reflns_threshold_expression 'I > 2\s(I)'
_cod_data_source_file ja6b02158_si_004.cif
_cod_data_source_block gb930
_cod_original_cell_volume 428.59(16)
_cod_database_code 4130314
_chemical_oxdiff_formula 'C10 F2 O2 H8'
_shelx_space_group_comment
;
The symmetry employed for this shelxl refinement is uniquely defined
by the following loop, which should always be used as a source of
symmetry information in preference to the above space-group names.
They are only intended as comments.
;
_diffrn_oxdiff_twin_integration_method simultaneous
_olex2_refinement_description
;
1. Twinned data refinement
 Scales: 0.5380(16) 0.4620(16)
2. Fixed Uiso
 At 1.2 times of:
  All C(H) groups, All C(H,H) groups
3.a Ternary CH refined with riding coordinates:
 C30(H30), C34(H34), C14(H14), C10(H10)
3.b Secondary CH2 refined with riding coordinates:
 C31(H31A,H31B), C12(H12A,H12B), C32(H32A,H32B), C11(H11A,H11B)
3.c Aromatic/amide H refined with riding coordinates:
 C8(H8), C28(H28), C25(H25), C5(H5)
;
_shelx_shelxl_version_number 2014/7
_olex2_submission_special_instructions 'No special instructions were received'

loop_
_space_group_symop_operation_xyz
'x, y, z'

loop_
_atom_site_label
_atom_site_type_symbol
_atom_site_fract_x
_atom_site_fract_y
_atom_site_fract_z
_atom_site_U_iso_or_equiv
_atom_site_adp_type
_atom_site_occupancy
_atom_site_site_symmetry_order
_atom_site_calc_flag
_atom_site_refinement_flags_posn
F24 F 0.3952(4) 0.8283(2) 0.2422(2) 0.0479(5) Uani 1 1 d .
F7 F 0.5074(4) 0.2376(3) 1.0056(2) 0.0535(5) Uani 1 1 d .
O1 O -0.0749(4) 0.5088(3) 0.5977(2) 0.0374(5) Uani 1 1 d .
F27 F 1.2489(4) 0.7801(3) -0.0083(2) 0.0476(5) Uani 1 1 d .
F4 F -0.0797(4) 0.1714(2) 0.7666(3) 0.0509(5) Uani 1 1 d .
O21 O 0.5053(4) 0.4873(3) 0.4033(2) 0.0376(5) Uani 1 1 d .
O13 O -0.2458(5) 0.7922(3) 0.5729(3) 0.0495(6) Uani 1 1 d .
O33 O 0.5231(5) 0.1977(3) 0.4574(3) 0.0457(5) Uani 1 1 d .
C23 C 0.6288(6) 0.7355(4) 0.2173(4) 0.0372(6) Uani 1 1 d .
C31 C 0.9275(7) 0.1638(4) 0.3116(4) 0.0450(7) Uani 1 1 d .
H31A H 1.0111 0.1914 0.2124 0.054 Uiso 1 1 calc R
H31B H 1.0176 0.0583 0.3622 0.054 Uiso 1 1 calc R
C26 C 1.0586(6) 0.7093(4) 0.0929(3) 0.0380(6) Uani 1 1 d .
C30 C 0.9164(6) 0.3048(4) 0.3778(3) 0.0350(6) Uani 1 1 d .
H30 H 1.0451 0.2767 0.4370 0.042 Uiso 1 1 calc R
C8 C 0.3667(6) 0.4665(4) 0.8225(3) 0.0377(6) Uani 1 1 d .
H8 H 0.4675 0.5321 0.8356 0.045 Uiso 1 1 calc R
C28 C 1.1159(6) 0.5444(4) 0.1702(3) 0.0369(6) Uani 1 1 d .
H28 H 1.2781 0.4818 0.1536 0.044 Uiso 1 1 calc R
C9 C 0.2156(5) 0.5291(3) 0.7200(3) 0.0333(6) Uani 1 1 d .
C34 C 0.6403(5) 0.3205(4) 0.4660(3) 0.0358(6) Uani 1 1 d .
H34 H 0.6437 0.3073 0.5652 0.043 Uiso 1 1 calc R
C25 C 0.8199(7) 0.8071(4) 0.1130(4) 0.0401(6) Uani 1 1 d .
H25 H 0.7891 0.9176 0.0580 0.048 Uiso 1 1 calc R
C6 C 0.3609(6) 0.3036(4) 0.9038(3) 0.0413(7) Uani 1 1 d .
C3 C 0.0655(6) 0.2672(4) 0.7849(4) 0.0392(6) Uani 1 1 d .
C2 C 0.0640(6) 0.4313(4) 0.7018(3) 0.0343(6) Uani 1 1 d .
C14 C -0.0256(6) 0.6809(4) 0.5392(3) 0.0370(6) Uani 1 1 d .
H14 H 0.0342 0.7068 0.4361 0.044 Uiso 1 1 calc R
C12 C -0.2268(7) 0.8413(4) 0.6935(4) 0.0499(8) Uani 1 1 d .
H12A H -0.2858 0.7607 0.7818 0.060 Uiso 1 1 calc R
H12B H -0.3277 0.9510 0.6934 0.060 Uiso 1 1 calc R
C29 C 0.9192(6) 0.4763(4) 0.2743(3) 0.0335(6) Uani 1 1 d .
C10 C 0.1811(5) 0.6975(4) 0.6122(3) 0.0344(6) Uani 1 1 d .
H10 H 0.3405 0.7196 0.5444 0.041 Uiso 1 1 calc R
C32 C 0.6482(8) 0.1549(4) 0.3277(4) 0.0521(9) Uani 1 1 d .
H32A H 0.5787 0.2338 0.2479 0.063 Uiso 1 1 calc R
H32B H 0.6274 0.0429 0.3337 0.063 Uiso 1 1 calc R
C11 C 0.0544(7) 0.8450(4) 0.6752(4) 0.0428(7) Uani 1 1 d .
H11A H 0.1012 0.8278 0.7655 0.051 Uiso 1 1 calc R
H11B H 0.1002 0.9502 0.6107 0.051 Uiso 1 1 calc R
C5 C 0.2162(7) 0.2007(4) 0.8881(4) 0.0424(7) Uani 1 1 d .
H5 H 0.2193 0.0905 0.9446 0.051 Uiso 1 1 calc R
C22 C 0.6774(6) 0.5702(4) 0.2975(3) 0.0341(6) Uani 1 1 d .

loop_
_atom_site_aniso_label
_atom_site_aniso_U_11
_atom_site_aniso_U_22
_atom_site_aniso_U_33
_atom_site_aniso_U_23
_atom_site_aniso_U_13
_atom_site_aniso_U_12
F24 0.0443(10) 0.0338(9) 0.0582(12) -0.0114(8) -0.0102(9) 0.0056(8)
F7 0.0639(13) 0.0503(11) 0.0426(11) -0.0066(9) -0.0220(9) 0.0013(9)
O1 0.0427(11) 0.0330(10) 0.0406(11) -0.0120(8) -0.0115(9) -0.0081(8)
F27 0.0521(11) 0.0433(10) 0.0406(10) -0.0052(8) -0.0014(8) -0.0127(8)
F4 0.0588(12) 0.0335(9) 0.0640(13) -0.0155(9) -0.0094(9) -0.0145(8)
O21 0.0362(10) 0.0330(11) 0.0389(11) -0.0095(8) -0.0041(8) -0.0011(8)
O13 0.0427(12) 0.0367(11) 0.0720(17) -0.0166(11) -0.0187(11) -0.0020(9)
O33 0.0442(12) 0.0363(11) 0.0593(14) -0.0140(10) -0.0134(10) -0.0070(9)
C23 0.0391(15) 0.0319(14) 0.0417(16) -0.0134(12) -0.0118(12) 0.0004(11)
C31 0.063(2) 0.0288(14) 0.0369(16) -0.0099(12) -0.0062(13) 0.0008(13)
C26 0.0451(16) 0.0367(15) 0.0334(15) -0.0091(12) -0.0070(12) -0.0104(12)
C30 0.0381(14) 0.0329(14) 0.0318(13) -0.0081(11) -0.0095(11) 0.0000(11)
C8 0.0389(14) 0.0383(15) 0.0364(14) -0.0126(12) -0.0070(11) -0.0045(11)
C28 0.0372(14) 0.0366(14) 0.0354(15) -0.0113(12) -0.0069(11) -0.0014(11)
C9 0.0347(13) 0.0317(14) 0.0330(14) -0.0121(11) -0.0020(11) -0.0053(10)
C34 0.0382(15) 0.0338(14) 0.0347(14) -0.0094(11) -0.0081(11) -0.0037(11)
C25 0.0515(17) 0.0290(13) 0.0391(15) -0.0069(11) -0.0139(12) -0.0038(11)
C6 0.0440(16) 0.0419(16) 0.0335(15) -0.0107(13) -0.0084(12) 0.0023(12)
C3 0.0435(15) 0.0314(14) 0.0429(16) -0.0150(12) -0.0016(12) -0.0070(12)
C2 0.0362(13) 0.0319(13) 0.0358(14) -0.0143(11) -0.0033(10) -0.0044(10)
C14 0.0384(14) 0.0342(14) 0.0385(15) -0.0075(11) -0.0095(11) -0.0077(11)
C12 0.054(2) 0.0342(16) 0.055(2) -0.0138(14) -0.0014(15) -0.0034(13)
C29 0.0380(14) 0.0309(13) 0.0327(14) -0.0097(11) -0.0108(11) -0.0022(11)
C10 0.0390(14) 0.0325(14) 0.0332(13) -0.0090(11) -0.0063(11) -0.0095(11)
C32 0.072(2) 0.0381(17) 0.057(2) -0.0178(15) -0.0344(18) 0.0025(15)
C11 0.0605(19) 0.0305(14) 0.0393(16) -0.0102(12) -0.0136(14) -0.0064(13)
C5 0.0507(17) 0.0276(13) 0.0413(16) -0.0068(12) -0.0031(13) -0.0024(11)
C22 0.0375(14) 0.0327(13) 0.0339(14) -0.0122(11) -0.0080(11) -0.0039(10)

loop_
_atom_type_symbol
_atom_type_description
_atom_type_scat_dispersion_real
_atom_type_scat_dispersion_imag
_atom_type_scat_source
C C 0.0181 0.0091 'International Tables Vol C Tables 4.2.6.8 and 6.1.1.4'
H H 0.0000 0.0000 'International Tables Vol C Tables 4.2.6.8 and 6.1.1.4'
F F 0.0727 0.0534 'International Tables Vol C Tables 4.2.6.8 and 6.1.1.4'
O O 0.0492 0.0322 'International Tables Vol C Tables 4.2.6.8 and 6.1.1.4'

loop_
_exptl_crystal_face_index_h
_exptl_crystal_face_index_k
_exptl_crystal_face_index_l
_exptl_crystal_face_perp_dist
_exptl_oxdiff_crystal_face_indexfrac_h
_exptl_oxdiff_crystal_face_indexfrac_k
_exptl_oxdiff_crystal_face_indexfrac_l
_exptl_oxdiff_crystal_face_x
_exptl_oxdiff_crystal_face_y
_exptl_oxdiff_crystal_face_z
0 1 0 0.0701 -0.0002 1.0002 0.0001 -0.1927 -0.0128 -0.0076
0 -1 0 0.0501 0.0002 -1.0002 -0.0001 0.1927 0.0128 0.0076
-1 0 -1 0.2386 -1.0001 0.2667 -0.9362 -0.1267 -0.2929 0.0582
1 0 1 0.2276 1.0001 -0.2667 0.9362 0.1267 0.2929 -0.0582
0 0 -1 0.1027 -0.0001 0.0004 -1.0006 -0.0353 -0.0747 -0.1414
0 0 1 0.1027 0.0001 -0.0004 1.0006 0.0353 0.0747 0.1414
1 0 0 0.2328 1.0000 -0.2663 -0.0644 0.0914 0.2182 -0.1996

loop_
_geom_angle_atom_site_label_1
_geom_angle_atom_site_label_2
_geom_angle_atom_site_label_3
_geom_angle
C2 O1 C14 107.3(2)
C22 O21 C34 107.4(2)
C14 O13 C12 108.8(3)
C34 O33 C32 107.4(3)
F24 C23 C25 119.6(3)
F24 C23 C22 120.1(3)
C25 C23 C22 120.3(3)
H31A C31 H31B 109.1
C30 C31 H31A 111.1
C30 C31 H31B 111.1
C32 C31 H31A 111.1
C32 C31 H31B 111.1
C32 C31 C30 103.2(3)
F27 C26 C28 118.0(3)
F27 C26 C25 118.2(3)
C28 C26 C25 123.7(3)
C31 C30 H30 112.0
C31 C30 C34 102.9(3)
C34 C30 H30 112.0
C29 C30 C31 114.8(2)
C29 C30 H30 112.0
C29 C30 C34 102.4(2)
C9 C8 H8 121.5
C6 C8 H8 121.5
C6 C8 C9 117.1(3)
C26 C28 H28 121.6
C26 C28 C29 116.8(3)
C29 C28 H28 121.6
C8 C9 C10 131.0(3)
C2 C9 C8 121.2(3)
C2 C9 C10 107.8(3)
O21 C34 C30 107.3(2)
O21 C34 H34 110.3
O33 C34 O21 110.2(2)
O33 C34 C30 108.6(2)
O33 C34 H34 110.3
C30 C34 H34 110.3
C23 C25 C26 118.0(3)
C23 C25 H25 121.0
C26 C25 H25 121.0
F7 C6 C8 118.8(3)
F7 C6 C5 117.5(3)
C8 C6 C5 123.8(3)
F4 C3 C2 120.1(3)
F4 C3 C5 119.8(3)
C2 C3 C5 120.1(3)
O1 C2 C9 115.0(3)
O1 C2 C3 125.1(3)
C3 C2 C9 119.9(3)
O1 C14 H14 110.6
O1 C14 C10 107.3(2)
O13 C14 O1 110.1(2)
O13 C14 H14 110.6
O13 C14 C10 107.6(2)
C10 C14 H14 110.6
O13 C12 H12A 110.8
O13 C12 H12B 110.8
O13 C12 C11 104.8(3)
H12A C12 H12B 108.9
C11 C12 H12A 110.8
C11 C12 H12B 110.8
C28 C29 C30 130.6(3)
C22 C29 C30 108.2(3)
C22 C29 C28 121.2(3)
C9 C10 C14 102.4(2)
C9 C10 H10 111.8
C9 C10 C11 114.8(3)
C14 C10 H10 111.8
C11 C10 C14 103.5(2)
C11 C10 H10 111.8
O33 C32 C31 105.1(3)
O33 C32 H32A 110.7
O33 C32 H32B 110.7
C31 C32 H32A 110.7
C31 C32 H32B 110.7
H32A C32 H32B 108.8
C12 C11 C10 102.1(3)
C12 C11 H11A 111.3
C12 C11 H11B 111.3
C10 C11 H11A 111.3
C10 C11 H11B 111.3
H11A C11 H11B 109.2
C6 C5 C3 117.9(3)
C6 C5 H5 121.1
C3 C5 H5 121.1
O21 C22 C23 125.4(3)
O21 C22 C29 114.6(3)
C23 C22 C29 120.0(3)

loop_
_geom_bond_atom_site_label_1
_geom_bond_atom_site_label_2
_geom_bond_distance
F24 C23 1.350(4)
F7 C6 1.364(4)
O1 C2 1.362(4)
O1 C14 1.458(3)
F27 C26 1.363(4)
F4 C3 1.347(4)
O21 C34 1.464(3)
O21 C22 1.361(4)
O13 C14 1.393(4)
O13 C12 1.447(5)
O33 C34 1.386(4)
O33 C32 1.438(5)
C23 C25 1.382(5)
C23 C22 1.385(4)
C31 H31A 0.9700
C31 H31B 0.9700
C31 C30 1.539(4)
C31 C32 1.515(6)
C26 C28 1.380(4)
C26 C25 1.384(5)
C30 H30 0.9800
C30 C34 1.551(4)
C30 C29 1.503(4)
C8 H8 0.9300
C8 C9 1.387(4)
C8 C6 1.373(5)
C28 H28 0.9300
C28 C29 1.391(4)
C9 C2 1.386(4)
C9 C10 1.505(4)
C34 H34 0.9800
C25 H25 0.9300
C6 C5 1.380(5)
C3 C2 1.382(4)
C3 C5 1.392(5)
C14 H14 0.9800
C14 C10 1.555(4)
C12 H12A 0.9700
C12 H12B 0.9700
C12 C11 1.512(5)
C29 C22 1.387(4)
C10 H10 0.9800
C10 C11 1.536(4)
C32 H32A 0.9700
C32 H32B 0.9700
C11 H11A 0.9700
C11 H11B 0.9700
C5 H5 0.9300

loop_
_geom_torsion_atom_site_label_1
_geom_torsion_atom_site_label_2
_geom_torsion_atom_site_label_3
_geom_torsion_atom_site_label_4
_geom_torsion
F24 C23 C25 C26 178.5(3)
F24 C23 C22 O21 0.5(4)
F24 C23 C22 C29 -178.4(3)
F7 C6 C5 C3 179.8(3)
O1 C14 C10 C9 -4.9(3)
O1 C14 C10 C11 -124.5(3)
F27 C26 C28 C29 179.0(3)
F27 C26 C25 C23 -179.0(3)
F4 C3 C2 O1 -0.5(5)
F4 C3 C2 C9 -179.4(3)
F4 C3 C5 C6 -179.6(3)
O13 C14 C10 C9 113.5(3)
O13 C14 C10 C11 -6.1(3)
O13 C12 C11 C10 -36.0(3)
C31 C30 C34 O21 -115.4(3)
C31 C30 C34 O33 3.6(3)
C31 C30 C29 C28 -72.4(4)
C31 C30 C29 C22 108.3(3)
C26 C28 C29 C30 -178.8(3)
C26 C28 C29 C22 0.5(4)
C30 C31 C32 O33 -32.8(3)
C30 C29 C22 O21 -0.2(3)
C30 C29 C22 C23 178.8(3)
C8 C9 C2 O1 179.8(3)
C8 C9 C2 C3 -1.3(4)
C8 C9 C10 C14 -177.3(3)
C8 C9 C10 C11 -65.9(4)
C8 C6 C5 C3 -0.8(5)
C28 C26 C25 C23 0.5(5)
C28 C29 C22 O21 -179.6(3)
C28 C29 C22 C23 -0.6(4)
C9 C8 C6 F7 179.9(3)
C9 C8 C6 C5 0.5(5)
C9 C10 C11 C12 -85.5(3)
C34 O21 C22 C23 -176.1(3)
C34 O21 C22 C29 2.9(3)
C34 O33 C32 C31 36.6(3)
C34 C30 C29 C28 177.0(3)
C34 C30 C29 C22 -2.4(3)
C25 C23 C22 O21 179.5(3)
C25 C23 C22 C29 0.6(4)
C25 C26 C28 C29 -0.5(5)
C6 C8 C9 C2 0.6(4)
C6 C8 C9 C10 -178.5(3)
C2 O1 C14 O13 -112.3(3)
C2 O1 C14 C10 4.5(3)
C2 C9 C10 C14 3.6(3)
C2 C9 C10 C11 114.9(3)
C2 C3 C5 C6 0.1(4)
C14 O1 C2 C9 -2.3(3)
C14 O1 C2 C3 178.8(3)
C14 O13 C12 C11 34.0(3)
C14 C10 C11 C12 25.2(3)
C12 O13 C14 O1 99.6(3)
C12 O13 C14 C10 -17.1(3)
C29 C30 C34 O21 4.0(3)
C29 C30 C34 O33 123.0(3)
C10 C9 C2 O1 -1.0(3)
C10 C9 C2 C3 178.0(3)
C32 O33 C34 O21 92.2(3)
C32 O33 C34 C30 -24.9(3)
C32 C31 C30 C34 17.5(3)
C32 C31 C30 C29 -92.9(3)
C5 C3 C2 O1 179.7(3)
C5 C3 C2 C9 0.9(4)
C22 O21 C34 O33 -122.2(3)
C22 O21 C34 C30 -4.2(3)
C22 C23 C25 C26 -0.5(4)

loop_
_diffrn_oxdiff_twin_id
_diffrn_oxdiff_twin_ratio
_diffrn_oxdiff_twin_reflns_isolated
_diffrn_oxdiff_twin_reflns_overlapped
1 0.5315 6644 996
2 0.4685 6619 996

loop_
_twin_individual_id
_twin_individual_mass_fraction_refined
1 0.5380(16)
2 0.4620(16)
